data_4066709
loop_
_publ_author_name
'D&#x2019;Amora, Angela'
'Fanfoni, Lidia'
'Cozzula, Daniela'
'Guidolin, Nicol'
'Zangrando, Ennio'
'Felluga, Fulvia'
'Gladiali, Serafino'
'Benedetti, Fabio'
'Milani, Barbara'

_publ_section_title
;
 Addressing the Poly- to Oligo-ketone Selectivity in Styrene Carbonylation
 Catalyzed by Palladium/bpy Complexes. Effect of the 6-Alkyl Substitution
;
_journal_issue 20
_journal_name_full Organometallics
_journal_page_first 4472
_journal_paper_doi 10.1021/om100585x
_journal_volume 29
_journal_year 2010
_chemical_formula_moiety 'C28 H30 Cl N4 Pd2 1+, P F6 1-'
_chemical_formula_sum 'C28 H30 Cl F6 N4 P Pd2'
_chemical_formula_weight 815.78
_chemical_name_systematic
;
 ?
;
_space_group_IT_number 15
_symmetry_cell_setting monoclinic
_symmetry_space_group_name_Hall '-I 2ya'
_symmetry_space_group_name_H-M 'I 1 2/a 1'
_atom_sites_solution_hydrogens geom
_atom_sites_solution_primary direct
_atom_sites_solution_secondary difmap
_audit_creation_method SHELXL-97
_cell_angle_alpha 90.00
_cell_angle_beta 93.66(2)
_cell_angle_gamma 90.00
_cell_formula_units_Z 4
_cell_length_a 10.868(3)
_cell_length_b 16.494(4)
_cell_length_c 16.664(4)
_cell_measurement_temperature 100(2)
_cell_volume 2981.0(13)
_computing_cell_refinement 'Denzo (Otwinowski & Minor 1997)'
_computing_data_reduction 'Denzo and Scalepack (Otwinowski & Minor 1997)'
_computing_molecular_graphics 'Ortep3/windows (Farrugia,1997)'
_computing_publication_material 'Wingx 1.80.05 (Farrugia, 1999)'
_computing_structure_refinement 'SHELX97 (Sheldrick, 1998)'
_computing_structure_solution 'SHELX97 (Sheldrick, 1998)'
_diffrn_ambient_temperature 100(2)
_diffrn_measured_fraction_theta_full 0.943
_diffrn_measured_fraction_theta_max 0.943
_diffrn_measurement_device_type 'CCD MarResearch'
_diffrn_measurement_method 'CCD rotation images, thick slices'
_diffrn_radiation_monochromator Si111
_diffrn_radiation_source 'Elettra Synchrotron, Trieste (Italy)'
_diffrn_radiation_type synchrotron
_diffrn_radiation_wavelength 1.00000
_diffrn_reflns_av_R_equivalents 0.0650
_diffrn_reflns_av_sigmaI/netI 0.0689
_diffrn_reflns_limit_h_max 9
_diffrn_reflns_limit_h_min -9
_diffrn_reflns_limit_k_max 14
_diffrn_reflns_limit_k_min -14
_diffrn_reflns_limit_l_max 14
_diffrn_reflns_limit_l_min -14
_diffrn_reflns_number 7242
_diffrn_reflns_theta_full 26.61
_diffrn_reflns_theta_max 26.61
_diffrn_reflns_theta_min 2.45
_exptl_absorpt_coefficient_mu 3.381
_exptl_absorpt_correction_T_max 0.9475
_exptl_absorpt_correction_T_min 0.8163
_exptl_absorpt_correction_type refdelf
_exptl_absorpt_process_details
;
Parkin S,Moezzi B & Hope H, (1995) J. Appl. Cryst. 28, 53-56
Linear fit to sin(theta)/lambda - 12 parameters
;
_exptl_crystal_colour 'pale yellow'
_exptl_crystal_density_diffrn 1.818
_exptl_crystal_density_method 'not measured'
_exptl_crystal_description needle
_exptl_crystal_F_000 1616
_exptl_crystal_size_max 0.40
_exptl_crystal_size_mid 0.20
_exptl_crystal_size_min 0.15
_refine_diff_density_max 0.635
_refine_diff_density_min -0.403
_refine_diff_density_rms 0.096
_refine_ls_extinction_coef 0.0005(5)
_refine_ls_extinction_expression Fc^*^=kFc[1+0.001xFc^2^\l^3^/sin(2\q)]^-1/4^
_refine_ls_extinction_method SHELXL
_refine_ls_goodness_of_fit_ref 1.098
_refine_ls_hydrogen_treatment constr
_refine_ls_matrix_type full
_refine_ls_number_parameters 193
_refine_ls_number_reflns 1061
_refine_ls_number_restraints 0
_refine_ls_restrained_S_all 1.098
_refine_ls_R_factor_all 0.0681
_refine_ls_R_factor_gt 0.0621
_refine_ls_shift/su_max 0.000
_refine_ls_shift/su_mean 0.000
_refine_ls_structure_factor_coef Fsqd
_refine_ls_weighting_details 'calc w=1/[\s^2^(Fo^2^)+(0.1134P)^2^+6.1100P] where P=(Fo^2^+2Fc^2^)/3'
_refine_ls_weighting_scheme calc
_refine_ls_wR_factor_gt 0.1652
_refine_ls_wR_factor_ref 0.1717
_reflns_number_gt 885
_reflns_number_total 1061
_reflns_threshold_expression >2\s(I)
_cod_data_source_file om100585x_si_003.cif
_cod_data_source_block 3a'
_cod_original_sg_symbol_H-M 'I 2/a'
_cod_database_code 4066709

loop_
_symmetry_equiv_pos_as_xyz
'x, y, z'
'-x+1/2, y, -z'
'x+1/2, y+1/2, z+1/2'
'-x+1, y+1/2, -z+1/2'
'-x, -y, -z'
'x-1/2, -y, z'
'-x+1/2, -y+1/2, -z+1/2'
'x, -y+1/2, z+1/2'

loop_
_atom_site_label
_atom_site_type_symbol
_atom_site_fract_x
_atom_site_fract_y
_atom_site_fract_z
_atom_site_U_iso_or_equiv
_atom_site_adp_type
_atom_site_occupancy
_atom_site_symmetry_multiplicity
_atom_site_calc_flag
_atom_site_refinement_flags
Pd Pd -0.23775(11) 0.14680(6) 0.38254(5) 0.1377(10) Uani 1 1 d .
Cl1 Cl -0.2500 0.2230(3) 0.5000 0.272(5) Uani 1 2 d S
N1 N -0.2359(11) 0.0914(7) 0.2759(6) 0.117(3) Uani 1 1 d .
N2 N -0.3786(12) 0.2093(7) 0.3158(8) 0.141(4) Uani 1 1 d .
C1 C -0.1676(18) 0.0256(12) 0.2593(9) 0.168(6) Uani 1 1 d .
C2 C -0.170(3) -0.0061(14) 0.1818(16) 0.253(12) Uani 1 1 d .
H2 H -0.1202 -0.0505 0.1680 0.304 Uiso 1 1 calc R
C3 C -0.255(3) 0.033(3) 0.1239(11) 0.297(18) Uani 1 1 d .
H3 H -0.2650 0.0100 0.0716 0.356 Uiso 1 1 calc R
C4 C -0.317(3) 0.0965(14) 0.1384(13) 0.214(10) Uani 1 1 d .
H4 H -0.3647 0.1243 0.0972 0.257 Uiso 1 1 calc R
C5 C -0.3107(19) 0.1226(11) 0.2179(9) 0.134(5) Uani 1 1 d .
C6 C -0.3911(17) 0.1859(13) 0.2364(10) 0.137(4) Uani 1 1 d .
C7 C -0.482(2) 0.2176(14) 0.1814(12) 0.172(7) Uani 1 1 d .
H7 H -0.4899 0.1991 0.1273 0.206 Uiso 1 1 calc R
C8 C -0.553(3) 0.2723(19) 0.207(2) 0.220(11) Uani 1 1 d .
H8 H -0.6087 0.2973 0.1683 0.264 Uiso 1 1 calc R
C9 C -0.556(2) 0.2968(12) 0.281(2) 0.200(9) Uani 1 1 d .
H9 H -0.6170 0.3332 0.2975 0.240 Uiso 1 1 calc R
C10 C -0.454(2) 0.2631(15) 0.3397(13) 0.204(8) Uani 1 1 d .
H10 H -0.4474 0.2818 0.3937 0.245 Uiso 1 1 calc R
C11 C -0.100(2) 0.0844(11) 0.4368(14) 0.203(9) Uani 1 1 d .
H11A H -0.0485 0.1225 0.4700 0.244 Uiso 1 1 calc R
H11B H -0.1360 0.0452 0.4738 0.244 Uiso 1 1 calc R
C12 C -0.019(2) 0.0392(17) 0.3838(19) 0.238(13) Uani 1 1 d .
H12A H 0.0410 0.0069 0.4176 0.285 Uiso 1 1 calc R
H12B H 0.0278 0.0784 0.3527 0.285 Uiso 1 1 calc R
C13 C -0.092(2) -0.0176(12) 0.3252(11) 0.169(6) Uani 1 1 d .
H13 H -0.0296 -0.0514 0.2985 0.203 Uiso 1 1 calc R
C14 C -0.167(2) -0.0732(11) 0.3690(12) 0.196(7) Uani 1 1 d .
H14A H -0.2368 -0.0435 0.3896 0.295 Uiso 1 1 calc R
H14B H -0.1174 -0.0971 0.4141 0.295 Uiso 1 1 calc R
H14C H -0.1987 -0.1164 0.3328 0.295 Uiso 1 1 calc R
P P -0.2500 0.8118(5) 0.0000 0.173(3) Uani 1 2 d S
F1 F -0.3513(12) 0.8802(8) -0.0056(7) 0.228(5) Uani 1 1 d .
F2 F -0.2495(11) 0.8156(9) -0.0932(6) 0.222(4) Uani 1 1 d .
F3 F -0.3555(11) 0.7460(8) -0.0039(6) 0.221(4) Uani 1 1 d .

loop_
_atom_site_aniso_label
_atom_site_aniso_U_11
_atom_site_aniso_U_22
_atom_site_aniso_U_33
_atom_site_aniso_U_23
_atom_site_aniso_U_13
_atom_site_aniso_U_12
Pd 0.2292(17) 0.1174(12) 0.0654(11) 0.0061(4) 0.0017(7) -0.0043(6)
Cl1 0.610(17) 0.136(4) 0.069(3) 0.000 0.021(5) 0.000
N1 0.182(9) 0.116(7) 0.053(6) -0.006(6) 0.006(6) 0.008(7)
N2 0.178(11) 0.116(8) 0.138(13) 0.011(7) 0.071(8) 0.024(8)
C1 0.255(18) 0.160(13) 0.091(13) -0.025(10) 0.032(11) 0.012(13)
C2 0.40(4) 0.22(2) 0.15(2) -0.031(18) 0.06(2) 0.06(2)
C3 0.41(4) 0.41(5) 0.062(12) -0.003(18) -0.004(16) 0.14(3)
C4 0.36(3) 0.163(16) 0.12(2) 0.002(12) -0.008(16) 0.062(17)
C5 0.212(15) 0.141(11) 0.051(10) -0.009(9) 0.018(10) -0.016(12)
C6 0.170(13) 0.161(14) 0.081(12) 0.032(12) 0.006(10) -0.021(11)
C7 0.26(2) 0.131(13) 0.128(14) 0.024(12) 0.019(16) -0.020(14)
C8 0.30(3) 0.16(2) 0.20(3) 0.039(19) 0.03(2) -0.06(2)
C9 0.190(17) 0.157(16) 0.26(3) 0.08(2) 0.095(19) 0.049(13)
C10 0.26(2) 0.177(16) 0.183(17) 0.090(15) 0.086(18) 0.025(16)
C11 0.26(2) 0.160(15) 0.172(18) 0.034(12) -0.096(17) 0.014(15)
C12 0.182(19) 0.20(2) 0.32(4) 0.14(2) -0.04(2) -0.054(17)
C13 0.208(17) 0.158(14) 0.144(14) 0.032(12) 0.024(13) 0.032(13)
C14 0.236(18) 0.164(14) 0.185(17) 0.035(13) -0.027(13) -0.037(14)
P 0.225(7) 0.177(6) 0.122(5) 0.000 0.060(4) 0.000
F1 0.256(11) 0.231(10) 0.204(11) 0.051(9) 0.075(9) 0.050(10)
F2 0.264(11) 0.298(12) 0.110(7) 0.029(8) 0.051(6) -0.010(9)
F3 0.274(10) 0.222(9) 0.169(9) 0.036(7) 0.034(7) -0.060(9)

loop_
_atom_type_symbol
_atom_type_description
_atom_type_scat_dispersion_real
_atom_type_scat_dispersion_imag
_atom_type_scat_source
C C 0.0074 0.0035 'International Tables Vol C Tables 4.2.6.8 and 6.1.1.4'
H H 0.0000 0.0000 'International Tables Vol C Tables 4.2.6.8 and 6.1.1.4'
N N 0.0136 0.0070 'International Tables Vol C Tables 4.2.6.8 and 6.1.1.4'
Cl Cl 0.2413 0.3112 'International Tables Vol C Tables 4.2.6.8 and 6.1.1.4'
Pd Pd -0.3465 1.8573 'International Tables Vol C Tables 4.2.6.8 and 6.1.1.4'
F F 0.0347 0.0215 'International Tables Vol C Tables 4.2.6.8 and 6.1.1.4'
P P 0.1747 0.1875 'International Tables Vol C Tables 4.2.6.8 and 6.1.1.4'

loop_
_geom_angle_atom_site_label_1
_geom_angle_atom_site_label_2
_geom_angle_atom_site_label_3
_geom_angle
_geom_angle_site_symmetry_1
_geom_angle_site_symmetry_3
C11 Pd N1 96.8(8) . .
C11 Pd N2 175.2(8) . .
N1 Pd N2 78.6(5) . .
C11 Pd Cl1 88.8(7) . 2_456
N1 Pd Cl1 174.0(4) . 2_456
N2 Pd Cl1 95.8(4) . 2_456
C11 Pd Cl1 88.8(7) . .
N1 Pd Cl1 174.0(4) . .
N2 Pd Cl1 95.8(4) . .
Cl1 Pd Cl1 0.0 2_456 .
Cl1 Cl1 Pd 0(10) 2_456 .
Cl1 Cl1 Pd 0(10) 2_456 2_456
Pd Cl1 Pd 115.0(2) . 2_456
C5 N1 C1 118.7(13) . .
C5 N1 Pd 115.5(10) . .
C1 N1 Pd 125.8(10) . .
C10 N2 C6 117.6(17) . .
C10 N2 Pd 129.2(14) . .
C6 N2 Pd 113.2(11) . .
N1 C1 C2 120.7(19) . .
N1 C1 C13 120.7(14) . .
C2 C1 C13 118(2) . .
C1 C2 C3 115(2) . .
C4 C3 C2 124(2) . .
C3 C4 C5 116(2) . .
N1 C5 C4 124.4(19) . .
N1 C5 C6 119.2(12) . .
C4 C5 C6 116(2) . .
N2 C6 C7 123(2) . .
N2 C6 C5 113.2(14) . .
C7 C6 C5 124(2) . .
C8 C7 C6 117(2) . .
C7 C8 C9 126(3) . .
C8 C9 C10 116(2) . .
N2 C10 C9 120(2) . .
C12 C11 Pd 116.6(15) . .
C11 C12 C13 112.5(17) . .
C14 C13 C1 111.1(17) . .
C14 C13 C12 110.4(16) . .
C1 C13 C12 114.2(15) . .
F2 P F2 175.5(13) 2_455 .
F2 P F1 87.7(7) 2_455 2_455
F2 P F1 89.1(7) . 2_455
F2 P F1 89.1(7) 2_455 .
F2 P F1 87.7(7) . .
F1 P F1 88.5(11) 2_455 .
F2 P F3 91.1(6) 2_455 .
F2 P F3 92.0(7) . .
F1 P F3 177.5(8) 2_455 .
F1 P F3 89.3(7) . .
F2 P F3 92.0(7) 2_455 2_455
F2 P F3 91.1(6) . 2_455
F1 P F3 89.3(7) 2_455 2_455
F1 P F3 177.5(8) . 2_455
F3 P F3 93.0(11) . 2_455

loop_
_geom_bond_atom_site_label_1
_geom_bond_atom_site_label_2
_geom_bond_distance
_geom_bond_site_symmetry_2
Pd C11 1.982(18) .
Pd N1 1.999(9) .
Pd N2 2.104(14) .
Pd Cl1 2.337(3) 2_456
Pd Cl1 2.337(3) .
Cl1 Cl1 0.0000 2_456
Cl1 Pd 2.337(3) 2_456
N1 C5 1.328(18) .
N1 C1 1.354(18) .
N2 C10 1.29(2) .
N2 C6 1.378(18) .
C1 C2 1.39(2) .
C1 C13 1.51(2) .
C2 C3 1.44(3) .
C3 C4 1.28(3) .
C4 C5 1.39(2) .
C5 C6 1.41(2) .
C6 C7 1.40(2) .
C7 C8 1.28(3) .
C8 C9 1.30(3) .
C9 C10 1.53(3) .
C11 C12 1.49(3) .
C12 C13 1.53(3) .
C13 C14 1.46(2) .
P F2 1.555(10) 2_455
P F2 1.555(10) .
P F1 1.575(12) 2_455
P F1 1.575(12) .
P F3 1.577(11) .
P F3 1.577(11) 2_455

loop_
_geom_torsion_atom_site_label_1
_geom_torsion_atom_site_label_2
_geom_torsion_atom_site_label_3
_geom_torsion_atom_site_label_4
_geom_torsion
_geom_torsion_site_symmetry_1
_geom_torsion_site_symmetry_4
C11 Pd Cl1 Cl1 0.0(3) . 2_456
N1 Pd Cl1 Cl1 0.0(3) . 2_456
N2 Pd Cl1 Cl1 0.0(3) . 2_456
C11 Pd Cl1 Pd -51.0(8) . 2_456
N1 Pd Cl1 Pd 152(3) . 2_456
N2 Pd Cl1 Pd 130.5(3) . 2_456
Cl1 Pd Cl1 Pd 0(100) 2_456 2_456
C11 Pd N1 C5 -173.7(11) . .
N2 Pd N1 C5 5.0(9) . .
Cl1 Pd N1 C5 -16(4) 2_456 .
Cl1 Pd N1 C5 -16(4) . .
C11 Pd N1 C1 7.4(14) . .
N2 Pd N1 C1 -173.9(12) . .
Cl1 Pd N1 C1 165(3) 2_456 .
Cl1 Pd N1 C1 165(3) . .
C11 Pd N2 C10 -171(8) . .
N1 Pd N2 C10 173.6(13) . .
Cl1 Pd N2 C10 -8.6(13) 2_456 .
Cl1 Pd N2 C10 -8.6(13) . .
C11 Pd N2 C6 12(9) . .
N1 Pd N2 C6 -4.1(9) . .
Cl1 Pd N2 C6 173.7(8) 2_456 .
Cl1 Pd N2 C6 173.7(8) . .
C5 N1 C1 C2 4(2) . .
Pd N1 C1 C2 -177.6(15) . .
C5 N1 C1 C13 -173.4(15) . .
Pd N1 C1 C13 5(2) . .
N1 C1 C2 C3 -3(4) . .
C13 C1 C2 C3 174(2) . .
C1 C2 C3 C4 6(5) . .
C2 C3 C4 C5 -7(6) . .
C1 N1 C5 C4 -6(2) . .
Pd N1 C5 C4 175.5(16) . .
C1 N1 C5 C6 173.7(13) . .
Pd N1 C5 C6 -5.2(16) . .
C3 C4 C5 N1 7(4) . .
C3 C4 C5 C6 -172(3) . .
C10 N2 C6 C7 0(2) . .
Pd N2 C6 C7 177.9(11) . .
C10 N2 C6 C5 -175.3(13) . .
Pd N2 C6 C5 2.7(14) . .
N1 C5 C6 N2 1.5(19) . .
C4 C5 C6 N2 -179.1(16) . .
N1 C5 C6 C7 -173.6(13) . .
C4 C5 C6 C7 6(2) . .
N2 C6 C7 C8 2(3) . .
C5 C6 C7 C8 176.6(17) . .
C6 C7 C8 C9 -6(3) . .
C7 C8 C9 C10 7(3) . .
C6 N2 C10 C9 2(2) . .
Pd N2 C10 C9 -176.0(10) . .
C8 C9 C10 N2 -5(3) . .
N1 Pd C11 C12 17.0(19) . .
N2 Pd C11 C12 2(10) . .
Cl1 Pd C11 C12 -160.6(18) 2_456 .
Cl1 Pd C11 C12 -160.6(18) . .
Pd C11 C12 C13 -54(2) . .
N1 C1 C13 C14 82(2) . .
C2 C1 C13 C14 -95(2) . .
N1 C1 C13 C12 -44(3) . .
C2 C1 C13 C12 139(2) . .
C11 C12 C13 C14 -55(2) . .
C11 C12 C13 C1 71(2) . .
